data_4023266
loop_
_publ_author_name
'Ahmad Basheer'
'Zvi Rappoport'

_publ_section_title
;
 A Rich Array of Reactions of Cyanomonothiocarbonylmalonamides
 RNHCSCH(CN)CONHR' and Their Thioenols RNHC(SH)=C(CN)CONHR'
;
_journal_name_full 'Journal of Organic Chemistry'
_journal_page_first 1386
_journal_page_last 1396
_journal_paper_doi 10.1021/jo7022262
_journal_volume 73
_journal_year 2008
_chemical_formula_moiety 'C11 H17 N3 O S'
_chemical_formula_sum 'C11 H17 N3 O S'
_chemical_formula_weight 239.34
_chemical_name_systematic
; 
 ? 
;
_space_group_IT_number 14
_symmetry_cell_setting monoclinic
_symmetry_space_group_name_Hall '-P 2ybc'
_symmetry_space_group_name_H-M 'P 1 21/c 1'
_atom_sites_solution_hydrogens geom
_atom_sites_solution_primary direct
_atom_sites_solution_secondary difmap
_audit_creation_method SHELXL-97
_cell_angle_alpha 90.00
_cell_angle_beta 113.9990(10)
_cell_angle_gamma 90.00
_cell_formula_units_Z 4
_cell_length_a 11.4101(7)
_cell_length_b 11.5764(8)
_cell_length_c 11.1033(7)
_cell_measurement_temperature 295(1)
_cell_volume 1339.83(15)
_computing_cell_refinement 'Bruker SMART'
_computing_data_collection 'Bruker SMART'
_computing_data_reduction 'Bruker SAINT'
_computing_molecular_graphics 'Bruker SHELXTL'
_computing_publication_material 'Bruker SHELXTL'
_computing_structure_refinement 'SHELXL-97 (Sheldrick, 1997)'
_computing_structure_solution 'SHELXS-97 (Sheldrick, 1990)'
_diffrn_ambient_temperature 295(1)
_diffrn_measured_fraction_theta_full 1.000
_diffrn_measured_fraction_theta_max 1.000
_diffrn_measurement_device_type 'CCD area detector'
_diffrn_measurement_method 'phi and omega scans'
_diffrn_radiation_monochromator graphite
_diffrn_radiation_source 'fine-focus sealed tube'
_diffrn_radiation_type MoK\a
_diffrn_radiation_wavelength 0.71073
_diffrn_reflns_av_R_equivalents 0.0280
_diffrn_reflns_av_sigmaI/netI 0.0224
_diffrn_reflns_limit_h_max 14
_diffrn_reflns_limit_h_min -14
_diffrn_reflns_limit_k_max 14
_diffrn_reflns_limit_k_min -14
_diffrn_reflns_limit_l_max 14
_diffrn_reflns_limit_l_min -14
_diffrn_reflns_number 14665
_diffrn_reflns_theta_full 27.00
_diffrn_reflns_theta_max 27.00
_diffrn_reflns_theta_min 1.95
_exptl_absorpt_coefficient_mu 0.227
_exptl_absorpt_correction_T_max 0.9777
_exptl_absorpt_correction_T_min 0.9603
_exptl_absorpt_correction_type none
_exptl_crystal_colour colorless
_exptl_crystal_density_diffrn 1.187
_exptl_crystal_density_method 'not measured'
_exptl_crystal_description prism
_exptl_crystal_F_000 512
_exptl_crystal_size_max 0.18
_exptl_crystal_size_mid 0.16
_exptl_crystal_size_min 0.10
_refine_diff_density_max 0.523
_refine_diff_density_min -0.220
_refine_diff_density_rms 0.080
_refine_ls_extinction_method none
_refine_ls_goodness_of_fit_ref 1.244
_refine_ls_hydrogen_treatment mixed
_refine_ls_matrix_type full
_refine_ls_number_parameters 164
_refine_ls_number_reflns 2932
_refine_ls_number_restraints 0
_refine_ls_restrained_S_all 1.244
_refine_ls_R_factor_all 0.0940
_refine_ls_R_factor_gt 0.0859
_refine_ls_shift/su_max 0.001
_refine_ls_shift/su_mean 0.000
_refine_ls_structure_factor_coef Fsqd
_refine_ls_weighting_details 'calc w=1/[\s^2^(Fo^2^)+(0.1110P)^2^+0.6447P] where P=(Fo^2^+2Fc^2^)/3'
_refine_ls_weighting_scheme calc
_refine_ls_wR_factor_gt 0.2244
_refine_ls_wR_factor_ref 0.2307
_reflns_number_gt 2619
_reflns_number_total 2932
_reflns_threshold_expression >2sigma(I)
_cod_data_source_file jo7022262-File009.cif
_cod_data_source_block bashir28
_cod_depositor_comments
;
The following automatic conversions were performed:
'_symmetry_cell_setting' value 'Monoclinic' changed to 'monoclinic'
according to '/home/saulius/struct/CIF-dictionaries/cif_core.dic'
dictionary named 'cif_core.dic' version 2.4.1 from 2010-06-29.

Automatic conversion script
Id: cif_fix_enum 1527 2010-12-29 10:47:43Z saulius 
;
_cod_original_sg_symbol_H-M 'P 21/c'
_cod_database_code 4023266

loop_
_symmetry_equiv_pos_as_xyz
'x, y, z'
'-x, y+1/2, -z+1/2'
'-x, -y, -z'
'x, -y-1/2, z-1/2'

loop_
_atom_site_label
_atom_site_type_symbol
_atom_site_fract_x
_atom_site_fract_y
_atom_site_fract_z
_atom_site_U_iso_or_equiv
_atom_site_adp_type
_atom_site_occupancy
_atom_site_symmetry_multiplicity
_atom_site_calc_flag
_atom_site_refinement_flags
_atom_site_disorder_assembly
_atom_site_disorder_group
C1 C 0.7159(3) 0.6361(3) 0.4071(3) 0.0429(6) Uani 1 1 d . . .
C2 C 0.7168(3) 0.5437(2) 0.3279(3) 0.0412(6) Uani 1 1 d . . .
C3 C 0.6243(3) 0.5252(3) 0.1933(3) 0.0463(7) Uani 1 1 d . . .
C4 C 0.8245(3) 0.4690(3) 0.3703(3) 0.0473(7) Uani 1 1 d . . .
C5 C 0.8253(3) 0.7548(3) 0.6115(3) 0.0625(10) Uani 1 1 d . . .
H5 H 0.7390 0.7726 0.6050 0.075 Uiso 1 1 calc R . .
C6 C 0.8794(6) 0.8609(4) 0.5799(5) 0.0992(16) Uani 1 1 d . . .
H6A H 0.9631 0.8446 0.5829 0.149 Uiso 1 1 calc R . .
H6B H 0.8860 0.9199 0.6431 0.149 Uiso 1 1 calc R . .
H6C H 0.8243 0.8870 0.4932 0.149 Uiso 1 1 calc R . .
C7 C 0.9043(6) 0.7111(5) 0.7496(4) 0.0993(17) Uani 1 1 d . . .
H7A H 0.8594 0.6493 0.7701 0.149 Uiso 1 1 calc R . .
H7B H 0.9181 0.7729 0.8115 0.149 Uiso 1 1 calc R . .
H7C H 0.9855 0.6835 0.7547 0.149 Uiso 1 1 calc R . .
C8 C 0.4612(3) 0.6390(3) 0.2347(3) 0.0570(9) Uani 1 1 d . . .
C9 C 0.3558(4) 0.7266(4) 0.1543(5) 0.1020(19) Uani 1 1 d . . .
C10 C 0.4126(4) 0.5452(4) 0.3012(5) 0.0840(13) Uani 1 1 d . . .
C11 C 0.2311(11) 0.6663(14) 0.0710(12) 0.128(5) Uani 0.50 1 d P . .
C11' C 0.3328(11) 0.5968(11) 0.3598(11) 0.103(3) Uani 0.50 1 d P . .
N1 N 0.8149(3) 0.6621(3) 0.5188(3) 0.0535(7) Uani 1 1 d . . .
H1N1 H 0.874(3) 0.639(3) 0.529(3) 0.043(10) Uiso 1 1 d . . .
N2 N 0.9112(3) 0.4095(3) 0.4069(3) 0.0738(10) Uani 1 1 d . . .
N3 N 0.5144(3) 0.5876(3) 0.1497(3) 0.0576(7) Uani 1 1 d . . .
H1N3 H 0.465(3) 0.579(3) 0.067(4) 0.052(9) Uiso 1 1 d . . .
O1 O 0.6470(2) 0.4565(2) 0.1205(2) 0.0618(7) Uani 1 1 d . . .
S1 S 0.58400(8) 0.72842(8) 0.35992(9) 0.0602(3) Uani 1 1 d . . .

loop_
_atom_site_aniso_label
_atom_site_aniso_U_11
_atom_site_aniso_U_22
_atom_site_aniso_U_33
_atom_site_aniso_U_23
_atom_site_aniso_U_13
_atom_site_aniso_U_12
C1 0.0351(13) 0.0484(15) 0.0430(14) -0.0012(12) 0.0136(11) 0.0049(11)
C2 0.0339(13) 0.0423(14) 0.0432(14) -0.0045(11) 0.0113(11) 0.0020(11)
C3 0.0393(15) 0.0508(16) 0.0440(15) -0.0047(12) 0.0122(12) 0.0006(12)
C4 0.0335(14) 0.0504(16) 0.0518(16) -0.0161(13) 0.0109(12) -0.0041(12)
C5 0.0498(18) 0.078(2) 0.0539(19) -0.0257(17) 0.0149(15) 0.0062(16)
C6 0.126(4) 0.079(3) 0.094(3) -0.034(3) 0.046(3) -0.013(3)
C7 0.109(4) 0.129(4) 0.048(2) -0.024(2) 0.020(2) 0.017(3)
C8 0.0402(16) 0.0577(19) 0.0567(18) -0.0131(15) 0.0027(14) 0.0115(13)
C9 0.063(3) 0.088(3) 0.104(4) -0.021(3) -0.018(2) 0.038(2)
C10 0.065(2) 0.082(3) 0.114(4) -0.011(3) 0.045(3) -0.006(2)
C11 0.087(7) 0.158(12) 0.101(8) -0.044(8) 0.001(6) 0.038(7)
C11' 0.100(7) 0.134(9) 0.104(7) -0.008(7) 0.070(6) -0.009(7)
N1 0.0361(14) 0.0693(18) 0.0465(14) -0.0172(12) 0.0081(11) 0.0095(12)
N2 0.0393(15) 0.070(2) 0.089(2) -0.0307(17) 0.0021(14) 0.0122(14)
N3 0.0477(15) 0.0664(18) 0.0420(14) -0.0090(13) 0.0011(11) 0.0137(13)
O1 0.0488(12) 0.0771(16) 0.0490(12) -0.0217(11) 0.0091(10) 0.0087(11)
S1 0.0470(5) 0.0532(5) 0.0639(6) -0.0166(4) 0.0055(4) 0.0137(3)

loop_
_atom_type_symbol
_atom_type_description
_atom_type_scat_dispersion_real
_atom_type_scat_dispersion_imag
_atom_type_scat_source
C C 0.0033 0.0016 'International Tables Vol C Tables 4.2.6.8 and 6.1.1.4'
H H 0.0000 0.0000 'International Tables Vol C Tables 4.2.6.8 and 6.1.1.4'
N N 0.0061 0.0033 'International Tables Vol C Tables 4.2.6.8 and 6.1.1.4'
O O 0.0106 0.0060 'International Tables Vol C Tables 4.2.6.8 and 6.1.1.4'
S S 0.1246 0.1234 'International Tables Vol C Tables 4.2.6.8 and 6.1.1.4'

loop_
_geom_angle_atom_site_label_1
_geom_angle_atom_site_label_2
_geom_angle_atom_site_label_3
_geom_angle
_geom_angle_site_symmetry_1
_geom_angle_site_symmetry_3
_geom_angle_publ_flag
N1 C1 C2 122.9(3) . . ?
N1 C1 S1 116.4(2) . . ?
C2 C1 S1 120.7(2) . . ?
C1 C2 C4 119.3(2) . . ?
C1 C2 C3 125.2(3) . . ?
C4 C2 C3 114.9(2) . . ?
O1 C3 N3 121.4(3) . . ?
O1 C3 C2 120.7(3) . . ?
N3 C3 C2 117.9(3) . . ?
N2 C4 C2 178.6(3) . . ?
N1 C5 C6 111.5(3) . . ?
N1 C5 C7 108.3(3) . . ?
C6 C5 C7 112.5(4) . . ?
N1 C5 H5 108.1 . . ?
C6 C5 H5 108.1 . . ?
C7 C5 H5 108.1 . . ?
C5 C6 H6A 109.5 . . ?
C5 C6 H6B 109.5 . . ?
H6A C6 H6B 109.5 . . ?
C5 C6 H6C 109.5 . . ?
H6A C6 H6C 109.5 . . ?
H6B C6 H6C 109.5 . . ?
C5 C7 H7A 109.5 . . ?
C5 C7 H7B 109.5 . . ?
H7A C7 H7B 109.5 . . ?
C5 C7 H7C 109.5 . . ?
H7A C7 H7C 109.5 . . ?
H7B C7 H7C 109.5 . . ?
N3 C8 C10 110.7(3) . . ?
N3 C8 C9 109.1(3) . . ?
C10 C8 C9 113.0(4) . . ?
N3 C8 S1 109.5(2) . . ?
C10 C8 S1 110.3(3) . . ?
C9 C8 S1 104.0(3) . . ?
C11 C9 C8 111.5(6) . . ?
C11' C10 C8 110.0(6) . . ?
C1 N1 C5 128.3(3) . . ?
C1 N1 H1N1 118(3) . . ?
C5 N1 H1N1 112(3) . . ?
C3 N3 C8 124.1(3) . . ?
C3 N3 H1N3 115(2) . . ?
C8 N3 H1N3 118(2) . . ?
C1 S1 C8 100.43(14) . . ?

loop_
_geom_bond_atom_site_label_1
_geom_bond_atom_site_label_2
_geom_bond_distance
_geom_bond_site_symmetry_2
_geom_bond_publ_flag
C1 N1 1.329(4) . ?
C1 C2 1.388(4) . ?
C1 S1 1.743(3) . ?
C2 C4 1.417(4) . ?
C2 C3 1.453(4) . ?
C3 O1 1.234(4) . ?
C3 N3 1.355(4) . ?
C4 N2 1.137(4) . ?
C5 N1 1.458(4) . ?
C5 C6 1.480(7) . ?
C5 C7 1.515(6) . ?
C5 H5 0.9800 . ?
C6 H6A 0.9600 . ?
C6 H6B 0.9600 . ?
C6 H6C 0.9600 . ?
C7 H7A 0.9600 . ?
C7 H7B 0.9600 . ?
C7 H7C 0.9600 . ?
C8 N3 1.441(4) . ?
C8 C10 1.538(6) . ?
C8 C9 1.549(5) . ?
C8 S1 1.839(3) . ?
C9 C11 1.515(13) . ?
C10 C11' 1.446(10) . ?
N1 H1N1 0.69(3) . ?
N3 H1N3 0.87(4) . ?

loop_
_geom_hbond_atom_site_label_D
_geom_hbond_atom_site_label_H
_geom_hbond_atom_site_label_A
_geom_hbond_distance_DH
_geom_hbond_distance_HA
_geom_hbond_distance_DA
_geom_hbond_angle_DHA
_geom_hbond_site_symmetry_A
N1 H1N1 N2 0.69(3) 2.33(4) 3.006(4) 169(4) 3_766
N3 H1N3 O1 0.87(4) 1.99(4) 2.856(4) 175(3) 3_665
